data_7036942
loop_
_publ_author_name
'Howlader, Prodip'
'Mukherjee, Sandip'
'Saha, Rajat'
'Mukherjee, Partha Sarathi'

_publ_section_title
;
 Conformation-selective coordination-driven self-assembly of a ditopic
 donor with Pd(II) acceptors.
;
_journal_issue 47
_journal_name_full 'Dalton transactions (Cambridge, England : 2003)'
_journal_page_first 20493
_journal_page_last 20501
_journal_paper_doi 10.1039/c5dt03185k
_journal_volume 44
_journal_year 2015
_chemical_formula_moiety '2(C19 H22 Cl N3 O Pd), C H2 Cl2'
_chemical_formula_sum 'C39 H46 Cl4 N6 O2 Pd2'
_chemical_formula_weight 985.42
_space_group_crystal_system triclinic
_space_group_IT_number 2
_space_group_name_Hall '-P 1'
_space_group_name_H-M_alt 'P -1'
_symmetry_space_group_name_Hall '-P 1'
_symmetry_space_group_name_H-M 'P -1'
_atom_sites_solution_hydrogens geom
_atom_sites_solution_primary iterative
_audit_creation_date 2015-06-22
_audit_creation_method
;
Olex2 1.2-alpha
(compiled 2014.11.03 svn.r3071 for OlexSys, GUI svn.r4932)
;
_audit_update_record
;
2015-09-30 deposited with the CCDC.
2015-10-23 downloaded from the CCDC.
;
_cell_angle_alpha 94.752(2)
_cell_angle_beta 97.174(2)
_cell_angle_gamma 111.388(2)
_cell_formula_units_Z 1
_cell_length_a 8.9985(7)
_cell_length_b 9.7348(8)
_cell_length_c 12.7904(10)
_cell_measurement_reflns_used 6386
_cell_measurement_temperature 100(2)
_cell_measurement_theta_max 28.24
_cell_measurement_theta_min 2.47
_cell_volume 1025.05(14)
_computing_cell_refinement 'SAINT v8.27A (Bruker, 2012)'
_computing_data_reduction 'SAINT v8.27A (Bruker, 2012)'
_computing_molecular_graphics 'Olex2 (Dolomanov et al., 2009)'
_computing_publication_material 'Olex2 (Dolomanov et al., 2009)'
_computing_structure_refinement 'XL (Sheldrick, 2008)'
_computing_structure_solution
;
Superflip (Palatinus & Chapuis, 2007;Palatinus & van der Lee, 2008;
Palatinus et al., 2012)
;
_diffrn_ambient_temperature 100(2)
_diffrn_measured_fraction_theta_full 1.000
_diffrn_measured_fraction_theta_max 0.991
_diffrn_measurement_device_type 'Bruker APEX-II CCD'
_diffrn_measurement_method '\f and \w scans'
_diffrn_radiation_monochromator graphite
_diffrn_radiation_type MoK\a
_diffrn_radiation_wavelength 0.71073
_diffrn_reflns_av_R_equivalents 0.0288
_diffrn_reflns_av_unetI/netI 0.0322
_diffrn_reflns_laue_measured_fraction_full 1.000
_diffrn_reflns_laue_measured_fraction_max 0.991
_diffrn_reflns_limit_h_max 11
_diffrn_reflns_limit_h_min -11
_diffrn_reflns_limit_k_max 12
_diffrn_reflns_limit_k_min -12
_diffrn_reflns_limit_l_max 17
_diffrn_reflns_limit_l_min -17
_diffrn_reflns_number 14648
_diffrn_reflns_point_group_measured_fraction_full 1.000
_diffrn_reflns_point_group_measured_fraction_max 0.991
_diffrn_reflns_theta_full 26.000
_diffrn_reflns_theta_max 28.310
_diffrn_reflns_theta_min 2.269
_diffrn_standards_number 0
_exptl_absorpt_coefficient_mu 1.180
_exptl_absorpt_correction_T_max 0.7457
_exptl_absorpt_correction_T_min 0.6760
_exptl_absorpt_correction_type multi-scan
_exptl_absorpt_process_details
;
SADABS-2012/1 (Bruker,2012) was used for absorption correction.
wR2(int) was 0.0475 before and 0.0376 after correction.
The Ratio of minimum to maximum transmission is 0.9065.
The \l/2 correction factor is 0.0015.
;
_exptl_crystal_colour colourless
_exptl_crystal_colour_primary colourless
_exptl_crystal_density_diffrn 1.596
_exptl_crystal_description blocks
_exptl_crystal_F_000 498
_exptl_crystal_size_max 0.412
_exptl_crystal_size_mid 0.361
_exptl_crystal_size_min 0.213
_refine_diff_density_max 0.497
_refine_diff_density_min -0.323
_refine_diff_density_rms 0.078
_refine_ls_extinction_method none
_refine_ls_goodness_of_fit_ref 1.038
_refine_ls_hydrogen_treatment constr
_refine_ls_matrix_type full
_refine_ls_number_parameters 247
_refine_ls_number_reflns 5045
_refine_ls_number_restraints 0
_refine_ls_restrained_S_all 1.038
_refine_ls_R_factor_all 0.0283
_refine_ls_R_factor_gt 0.0239
_refine_ls_shift/su_max 0.001
_refine_ls_shift/su_mean 0.000
_refine_ls_structure_factor_coef Fsqd
_refine_ls_weighting_details 'w=1/[\s^2^(Fo^2^)+(0.0226P)^2^+0.4289P] where P=(Fo^2^+2Fc^2^)/3'
_refine_ls_weighting_scheme calc
_refine_ls_wR_factor_gt 0.0521
_refine_ls_wR_factor_ref 0.0541
_reflns_Friedel_coverage 0.000
_reflns_number_gt 4553
_reflns_number_total 5045
_reflns_threshold_expression 'I > 2\s(I)'
_cod_data_source_file c5dt03185k2.cif
_cod_data_source_block 15lm_kumar_kks_99
_cod_depositor_comments 'Adding full bibliography for 7036937--7036942.cif.'
_cod_database_code 7036942
_shelxl_version_number 2014/6
_shelx_space_group_comment
;
The symmetry employed for this shelxl refinement is uniquely defined
by the following loop, which should always be used as a source of
symmetry information in preference to the above space-group names.
They are only intended as comments.
;
_olex2_refinement_description
;
1. Fixed Uiso
 At 1.2 times of:
  All C(H) groups, All C(H,H) groups
 At 1.5 times of:
  All C(H,H,H) groups
2. Others
 Fixed Sof: C20(0.5) H20A(0.5) H20B(0.5)
3.a Secondary CH2 refined with riding coordinates:
 C13(H13A,H13B), C6(H6A,H6B), C20(H20A,H20B)
3.b Aromatic/amide H refined with riding coordinates:
 C15(H15), C3(H3), C2(H2), C4(H4), C8(H8), C12(H12), C11(H11), C10(H10), C9(H9)
3.c Idealised Me refined as rotating group:
 C19(H19A,H19B,H19C), C18(H18A,H18B,H18C), C17(H17A,H17B,H17C)
;
_olex2_submission_special_instructions 'No special instructions were received'

loop_
_space_group_symop_operation_xyz
'x, y, z'
'-x, -y, -z'

loop_
_atom_site_label
_atom_site_type_symbol
_atom_site_fract_x
_atom_site_fract_y
_atom_site_fract_z
_atom_site_U_iso_or_equiv
_atom_site_adp_type
_atom_site_occupancy
_atom_site_site_symmetry_order
_atom_site_calc_flag
_atom_site_refinement_flags_posn
_atom_site_refinement_flags_occupancy
Pd1 Pd 0.22967(2) 0.22628(2) 0.67748(2) 0.01166(5) Uani 1 1 d . .
Cl1 Cl 0.04032(6) 0.33718(5) 0.67797(4) 0.01773(10) Uani 1 1 d . .
O1 O -0.14189(16) 0.01986(15) 0.91406(10) 0.0174(3) Uani 1 1 d . .
N1 N 0.06162(18) -0.00272(17) 0.69139(12) 0.0125(3) Uani 1 1 d . .
C19 C 0.3876(2) 0.4224(2) 0.64720(16) 0.0191(4) Uani 1 1 d . .
H19A H 0.3389 0.4537 0.5874 0.029 Uiso 1 1 calc GR .
H19B H 0.4840 0.4102 0.6314 0.029 Uiso 1 1 calc GR .
H19C H 0.4148 0.4964 0.7084 0.029 Uiso 1 1 calc GR .
N2 N 0.34581(18) -0.00230(17) 0.60543(12) 0.0130(3) Uani 1 1 d . .
C15 C 0.5872(2) 0.0343(2) 0.68945(16) 0.0187(4) Uani 1 1 d . .
H15 H 0.6840 0.0237 0.7126 0.022 Uiso 1 1 calc R .
N3 N 0.39578(18) 0.13064(17) 0.67052(12) 0.0137(3) Uani 1 1 d . .
C3 C -0.1572(2) -0.2952(2) 0.67580(16) 0.0209(4) Uani 1 1 d . .
H3 H -0.2328 -0.3922 0.6695 0.025 Uiso 1 1 calc R .
C2 C -0.0491(2) -0.2559(2) 0.60437(15) 0.0171(4) Uani 1 1 d . .
H2 H -0.0491 -0.3265 0.5507 0.021 Uiso 1 1 calc R .
C5 C -0.0387(2) -0.0433(2) 0.76309(14) 0.0133(4) Uani 1 1 d . .
C18 C 0.4316(3) -0.2130(2) 0.55905(17) 0.0219(4) Uani 1 1 d . .
H18A H 0.3460 -0.2884 0.5839 0.033 Uiso 1 1 calc GR .
H18B H 0.5293 -0.2320 0.5723 0.033 Uiso 1 1 calc GR .
H18C H 0.4026 -0.2143 0.4840 0.033 Uiso 1 1 calc GR .
C13 C 0.1837(2) -0.0613(2) 0.54266(14) 0.0141(4) Uani 1 1 d . .
H13A H 0.1719 -0.1456 0.4917 0.017 Uiso 1 1 calc R .
H13B H 0.1673 0.0146 0.5035 0.017 Uiso 1 1 calc R .
C17 C 0.6368(2) 0.2877(2) 0.80254(17) 0.0232(4) Uani 1 1 d . .
H17A H 0.6542 0.2571 0.8709 0.035 Uiso 1 1 calc GR .
H17B H 0.5768 0.3513 0.8063 0.035 Uiso 1 1 calc GR .
H17C H 0.7393 0.3410 0.7822 0.035 Uiso 1 1 calc GR .
C4 C -0.1510(2) -0.1878(2) 0.75664(15) 0.0182(4) Uani 1 1 d . .
H4 H -0.2210 -0.2123 0.8058 0.022 Uiso 1 1 calc R .
C1 C 0.0585(2) -0.1095(2) 0.61495(14) 0.0133(4) Uani 1 1 d . .
C8 C -0.2823(2) 0.0618(2) 1.04766(15) 0.0186(4) Uani 1 1 d . .
H8 H -0.3519 -0.0376 1.0307 0.022 Uiso 1 1 calc R .
C7 C -0.1543(2) 0.1199(2) 0.99236(14) 0.0154(4) Uani 1 1 d . .
C12 C -0.0502(2) 0.2688(2) 1.01706(15) 0.0186(4) Uani 1 1 d . .
H12 H 0.0350 0.3079 0.9800 0.022 Uiso 1 1 calc R .
C6 C -0.0196(2) 0.0784(2) 0.85055(14) 0.0151(4) Uani 1 1 d . .
H6A H 0.0869 0.1115 0.8939 0.018 Uiso 1 1 calc R .
H6B H -0.0311 0.1629 0.8204 0.018 Uiso 1 1 calc R .
C14 C 0.4581(2) -0.0642(2) 0.61630(15) 0.0160(4) Uani 1 1 d . .
C11 C -0.0755(3) 0.3577(2) 1.09786(16) 0.0228(4) Uani 1 1 d . .
H11 H -0.0062 0.4572 1.1148 0.027 Uiso 1 1 calc R .
C16 C 0.5435(2) 0.1536(2) 0.72204(15) 0.0165(4) Uani 1 1 d . .
C10 C -0.2018(3) 0.3015(2) 1.15389(16) 0.0246(5) Uani 1 1 d . .
H10 H -0.2171 0.3624 1.2080 0.029 Uiso 1 1 calc R .
C9 C -0.3055(3) 0.1526(2) 1.12806(16) 0.0233(4) Uani 1 1 d . .
H9 H -0.3908 0.1138 1.1650 0.028 Uiso 1 1 calc R .
Cl2 Cl -0.41776(8) -0.36262(7) 0.95845(5) 0.03752(15) Uani 1 1 d . .
C20 C -0.6051(5) -0.5107(5) 0.9519(3) 0.0243(9) Uani 0.5 1 d . P
H20A H -0.6428 -0.5627 0.8798 0.029 Uiso 0.5 1 calc R P
H20B H -0.6848 -0.4722 0.9713 0.029 Uiso 0.5 1 calc R P

loop_
_atom_site_aniso_label
_atom_site_aniso_U_11
_atom_site_aniso_U_22
_atom_site_aniso_U_33
_atom_site_aniso_U_23
_atom_site_aniso_U_13
_atom_site_aniso_U_12
Pd1 0.01089(7) 0.01077(7) 0.01273(7) 0.00091(5) 0.00163(5) 0.00367(5)
Cl1 0.0204(2) 0.0172(2) 0.0187(2) 0.00138(18) 0.00358(18) 0.01099(19)
O1 0.0169(7) 0.0173(7) 0.0173(6) 0.0019(5) 0.0087(5) 0.0039(6)
N1 0.0101(7) 0.0142(8) 0.0137(7) 0.0033(6) 0.0008(6) 0.0054(6)
C19 0.0161(9) 0.0139(9) 0.0249(10) 0.0053(8) 0.0043(8) 0.0021(8)
N2 0.0109(7) 0.0126(8) 0.0149(7) 0.0008(6) 0.0030(6) 0.0038(6)
C15 0.0133(9) 0.0234(11) 0.0224(10) 0.0072(8) 0.0035(8) 0.0092(8)
N3 0.0118(7) 0.0126(8) 0.0150(7) 0.0004(6) 0.0023(6) 0.0030(6)
C3 0.0180(10) 0.0137(9) 0.0246(10) 0.0018(8) 0.0029(8) -0.0009(8)
C2 0.0162(9) 0.0150(9) 0.0182(9) 0.0004(7) 0.0017(7) 0.0044(8)
C5 0.0106(8) 0.0171(9) 0.0141(8) 0.0045(7) 0.0024(7) 0.0069(7)
C18 0.0256(11) 0.0192(10) 0.0262(10) 0.0054(8) 0.0077(9) 0.0130(9)
C13 0.0120(9) 0.0143(9) 0.0142(8) 0.0001(7) 0.0011(7) 0.0037(7)
C17 0.0155(10) 0.0245(11) 0.0250(10) -0.0027(9) -0.0028(8) 0.0058(9)
C4 0.0166(9) 0.0185(10) 0.0199(9) 0.0049(8) 0.0071(8) 0.0053(8)
C1 0.0100(8) 0.0160(9) 0.0135(8) 0.0022(7) 0.0000(7) 0.0052(7)
C8 0.0193(10) 0.0163(10) 0.0200(9) 0.0052(8) 0.0073(8) 0.0046(8)
C7 0.0160(9) 0.0198(10) 0.0126(8) 0.0029(7) 0.0012(7) 0.0096(8)
C12 0.0141(9) 0.0216(10) 0.0179(9) 0.0034(8) 0.0023(7) 0.0042(8)
C6 0.0135(9) 0.0178(10) 0.0144(8) 0.0033(7) 0.0050(7) 0.0053(8)
C14 0.0162(9) 0.0174(10) 0.0182(9) 0.0062(8) 0.0074(7) 0.0084(8)
C11 0.0215(10) 0.0190(10) 0.0229(10) -0.0016(8) -0.0008(8) 0.0042(9)
C16 0.0106(9) 0.0206(10) 0.0183(9) 0.0056(8) 0.0034(7) 0.0048(8)
C10 0.0278(11) 0.0270(12) 0.0197(10) -0.0020(9) 0.0051(8) 0.0121(9)
C9 0.0240(11) 0.0256(11) 0.0233(10) 0.0064(9) 0.0120(8) 0.0095(9)
Cl2 0.0363(3) 0.0247(3) 0.0500(4) 0.0121(3) 0.0151(3) 0.0057(3)
C20 0.020(2) 0.023(2) 0.027(2) 0.0048(18) 0.0041(17) 0.0043(17)

loop_
_atom_type_symbol
_atom_type_description
_atom_type_scat_dispersion_real
_atom_type_scat_dispersion_imag
_atom_type_scat_source
C C 0.0033 0.0016 'International Tables Vol C Tables 4.2.6.8 and 6.1.1.4'
H H 0.0000 0.0000 'International Tables Vol C Tables 4.2.6.8 and 6.1.1.4'
Cl Cl 0.1484 0.1585 'International Tables Vol C Tables 4.2.6.8 and 6.1.1.4'
N N 0.0061 0.0033 'International Tables Vol C Tables 4.2.6.8 and 6.1.1.4'
O O 0.0106 0.0060 'International Tables Vol C Tables 4.2.6.8 and 6.1.1.4'
Pd Pd -0.9988 1.0072 'International Tables Vol C Tables 4.2.6.8 and 6.1.1.4'

loop_
_geom_angle_atom_site_label_1
_geom_angle_atom_site_label_2
_geom_angle_atom_site_label_3
_geom_angle
_geom_angle_site_symmetry_1
_geom_angle_site_symmetry_3
N1 Pd1 Cl1 96.59(4) . .
C19 Pd1 Cl1 87.39(6) . .
C19 Pd1 N1 172.56(7) . .
C19 Pd1 N3 91.46(7) . .
N3 Pd1 Cl1 177.58(4) . .
N3 Pd1 N1 84.33(6) . .
C7 O1 C6 116.49(15) . .
C5 N1 Pd1 127.41(13) . .
C5 N1 C1 118.29(16) . .
C1 N1 Pd1 114.24(12) . .
Pd1 C19 H19A 109.5 . .
Pd1 C19 H19B 109.5 . .
Pd1 C19 H19C 109.5 . .
H19A C19 H19B 109.5 . .
H19A C19 H19C 109.5 . .
H19B C19 H19C 109.5 . .
N3 N2 C13 118.85(15) . .
C14 N2 N3 111.37(15) . .
C14 N2 C13 129.62(16) . .
C14 C15 H15 126.7 . .
C14 C15 C16 106.66(17) . .
C16 C15 H15 126.7 . .
N2 N3 Pd1 116.34(11) . .
C16 N3 Pd1 137.06(14) . .
C16 N3 N2 106.16(15) . .
C2 C3 H3 120.4 . .
C4 C3 H3 120.4 . .
C4 C3 C2 119.15(18) . .
C3 C2 H2 120.7 . .
C1 C2 C3 118.55(18) . .
C1 C2 H2 120.7 . .
N1 C5 C4 122.03(18) . .
N1 C5 C6 115.40(16) . .
C4 C5 C6 122.57(17) . .
H18A C18 H18B 109.5 . .
H18A C18 H18C 109.5 . .
H18B C18 H18C 109.5 . .
C14 C18 H18A 109.5 . .
C14 C18 H18B 109.5 . .
C14 C18 H18C 109.5 . .
N2 C13 H13A 109.7 . .
N2 C13 H13B 109.7 . .
N2 C13 C1 109.97(15) . .
H13A C13 H13B 108.2 . .
C1 C13 H13A 109.7 . .
C1 C13 H13B 109.7 . .
H17A C17 H17B 109.5 . .
H17A C17 H17C 109.5 . .
H17B C17 H17C 109.5 . .
C16 C17 H17A 109.5 . .
C16 C17 H17B 109.5 . .
C16 C17 H17C 109.5 . .
C3 C4 C5 119.18(18) . .
C3 C4 H4 120.4 . .
C5 C4 H4 120.4 . .
N1 C1 C2 122.67(17) . .
N1 C1 C13 116.25(16) . .
C2 C1 C13 121.05(17) . .
C7 C8 H8 120.1 . .
C9 C8 H8 120.1 . .
C9 C8 C7 119.76(19) . .
O1 C7 C8 115.07(17) . .
O1 C7 C12 124.53(18) . .
C12 C7 C8 120.39(18) . .
C7 C12 H12 120.5 . .
C11 C12 C7 118.91(19) . .
C11 C12 H12 120.5 . .
O1 C6 C5 108.02(15) . .
O1 C6 H6A 110.1 . .
O1 C6 H6B 110.1 . .
C5 C6 H6A 110.1 . .
C5 C6 H6B 110.1 . .
H6A C6 H6B 108.4 . .
N2 C14 C15 106.29(17) . .
N2 C14 C18 122.70(17) . .
C15 C14 C18 130.98(18) . .
C12 C11 H11 119.3 . .
C10 C11 C12 121.4(2) . .
C10 C11 H11 119.3 . .
C15 C16 C17 128.67(18) . .
N3 C16 C15 109.51(17) . .
N3 C16 C17 121.81(18) . .
C11 C10 H10 120.5 . .
C11 C10 C9 119.1(2) . .
C9 C10 H10 120.5 . .
C8 C9 C10 120.4(2) . .
C8 C9 H9 119.8 . .
C10 C9 H9 119.8 . .
C20 Cl2 C20 70.5(2) . 2_447
Cl2 C20 Cl2 109.5(2) . 2_447
Cl2 C20 H20A 109.8 . .
Cl2 C20 H20A 109.8 2_447 .
Cl2 C20 H20B 109.8 . .
Cl2 C20 H20B 109.8 2_447 .
H20A C20 H20B 108.2 . .

loop_
_geom_bond_atom_site_label_1
_geom_bond_atom_site_label_2
_geom_bond_distance
_geom_bond_site_symmetry_2
Pd1 Cl1 2.3264(5) .
Pd1 N1 2.2276(16) .
Pd1 C19 2.0238(19) .
Pd1 N3 2.0355(16) .
O1 C7 1.382(2) .
O1 C6 1.428(2) .
N1 C5 1.348(2) .
N1 C1 1.357(2) .
C19 H19A 0.9600 .
C19 H19B 0.9600 .
C19 H19C 0.9600 .
N2 N3 1.369(2) .
N2 C13 1.456(2) .
N2 C14 1.352(2) .
C15 H15 0.9300 .
C15 C14 1.382(3) .
C15 C16 1.403(3) .
N3 C16 1.339(2) .
C3 H3 0.9300 .
C3 C2 1.392(3) .
C3 C4 1.389(3) .
C2 H2 0.9300 .
C2 C1 1.384(3) .
C5 C4 1.390(3) .
C5 C6 1.506(3) .
C18 H18A 0.9600 .
C18 H18B 0.9600 .
C18 H18C 0.9600 .
C18 C14 1.489(3) .
C13 H13A 0.9700 .
C13 H13B 0.9700 .
C13 C1 1.514(3) .
C17 H17A 0.9600 .
C17 H17B 0.9600 .
C17 H17C 0.9600 .
C17 C16 1.494(3) .
C4 H4 0.9300 .
C8 H8 0.9300 .
C8 C7 1.393(3) .
C8 C9 1.386(3) .
C7 C12 1.392(3) .
C12 H12 0.9300 .
C12 C11 1.387(3) .
C6 H6A 0.9700 .
C6 H6B 0.9700 .
C11 H11 0.9300 .
C11 C10 1.386(3) .
C10 H10 0.9300 .
C10 C9 1.392(3) .
C9 H9 0.9300 .
Cl2 C20 1.761(4) .
Cl2 C20 1.800(4) 2_447
C20 Cl2 1.800(4) 2_447
C20 H20A 0.9700 .
C20 H20B 0.9700 .

loop_
_geom_torsion_atom_site_label_1
_geom_torsion_atom_site_label_2
_geom_torsion_atom_site_label_3
_geom_torsion_atom_site_label_4
_geom_torsion
_geom_torsion_site_symmetry_1
_geom_torsion_site_symmetry_4
Pd1 N1 C5 C4 172.79(13) . .
Pd1 N1 C5 C6 -7.6(2) . .
Pd1 N1 C1 C2 -173.80(14) . .
Pd1 N1 C1 C13 8.02(19) . .
Pd1 N3 C16 C15 171.59(14) . .
Pd1 N3 C16 C17 -7.2(3) . .
O1 C7 C12 C11 -179.81(17) . .
N1 C5 C4 C3 1.9(3) . .
N1 C5 C6 O1 175.73(15) . .
N2 N3 C16 C15 -0.1(2) . .
N2 N3 C16 C17 -178.84(17) . .
N2 C13 C1 N1 58.7(2) . .
N2 C13 C1 C2 -119.51(19) . .
N3 N2 C13 C1 -69.3(2) . .
N3 N2 C14 C15 -1.4(2) . .
N3 N2 C14 C18 176.74(17) . .
C3 C2 C1 N1 -0.7(3) . .
C3 C2 C1 C13 177.43(17) . .
C2 C3 C4 C5 1.1(3) . .
C5 N1 C1 C2 3.6(3) . .
C5 N1 C1 C13 -174.60(15) . .
C13 N2 N3 Pd1 3.1(2) . .
C13 N2 N3 C16 176.79(15) . .
C13 N2 C14 C15 -176.70(17) . .
C13 N2 C14 C18 1.5(3) . .
C4 C3 C2 C1 -1.7(3) . .
C4 C5 C6 O1 -4.7(2) . .
C1 N1 C5 C4 -4.2(3) . .
C1 N1 C5 C6 175.40(15) . .
C8 C7 C12 C11 0.3(3) . .
C7 O1 C6 C5 -173.63(15) . .
C7 C8 C9 C10 0.0(3) . .
C7 C12 C11 C10 -0.1(3) . .
C12 C11 C10 C9 -0.2(3) . .
C6 O1 C7 C8 175.46(16) . .
C6 O1 C7 C12 -4.4(3) . .
C6 C5 C4 C3 -177.64(18) . .
C14 N2 N3 Pd1 -172.74(12) . .
C14 N2 N3 C16 0.9(2) . .
C14 N2 C13 C1 105.7(2) . .
C14 C15 C16 N3 -0.8(2) . .
C14 C15 C16 C17 177.88(19) . .
C11 C10 C9 C8 0.2(3) . .
C16 C15 C14 N2 1.3(2) . .
C16 C15 C14 C18 -176.6(2) . .
C9 C8 C7 O1 179.83(17) . .
C9 C8 C7 C12 -0.3(3) . .
C20 Cl2 C20 Cl2 0.000(0) 2_447 2_447
